data_8101836
loop_
_publ_author_name
'Yang, J.-G.'
'Pan, F.-Y.'

_publ_section_title
;
Crystal structure of 2'-(4-dimethylaminobenzylidene)-2-hydroxybenzoylhydrazide, 
(CH~3~)~2~N(C~6~H~4~)(CH)N(NH)(CO)(C~6~H~4~OH)
;
_journal_issue 3
_journal_name_full 'Zeitschrift f\"ur Kristallographie - New Crystal Structures'
_journal_page_first 515
_journal_page_last 516
_journal_volume 220
_journal_year 2005
_chemical_absolute_configuration unk
_chemical_formula_moiety 'C16 H17 N3 O2'
_chemical_formula_sum 'C16 H17 N3 O2'
_chemical_formula_weight 283.33
_chemical_name_systematic
; 
2'-(4-dimethylaminobenzylidene)-2-hydroxybenzoylhydrazide 
;
_space_group_IT_number 33
_symmetry_cell_setting orthorhombic
_symmetry_space_group_name_Hall 'P 2c -2n'
_symmetry_space_group_name_H-M 'P n a 21'
_atom_sites_solution_hydrogens geom
_atom_sites_solution_primary direct
_atom_sites_solution_secondary difmap
_audit_creation_method SHELXL-97
_cell_angle_alpha 90.00
_cell_angle_beta 90.00
_cell_angle_gamma 90.00
_cell_formula_units_Z 4
_cell_length_a 20.196(4)
_cell_length_b 6.2154(13)
_cell_length_c 11.243(2)
_cell_measurement_reflns_used 1945
_cell_measurement_temperature 293(2)
_cell_measurement_theta_max 47.286
_cell_measurement_theta_min 5.423
_cell_volume 1411.3(5)
_computing_cell_refinement SAINT
_computing_data_collection 'SMART (Bruker, 2002)'
_computing_data_reduction 'SAINT (Bruker, 2002)'
_computing_molecular_graphics SHELXTL
_computing_publication_material SHELXTL
_computing_structure_refinement SHELXTL
_computing_structure_solution 'SHELXTL (Bruker, 2002)'
_diffrn_ambient_temperature 293(2)
_diffrn_measured_fraction_theta_full 1.000
_diffrn_measured_fraction_theta_max 1.000
_diffrn_measurement_device_type 'Bruker SMART APEX CCD'
_diffrn_measurement_method phi/omega
_diffrn_radiation_monochromator graphite
_diffrn_radiation_source 'fine-focus sealed tube'
_diffrn_radiation_type MoK\a
_diffrn_radiation_wavelength 0.71073
_diffrn_reflns_av_R_equivalents 0.0675
_diffrn_reflns_av_sigmaI/netI 0.0561
_diffrn_reflns_limit_h_max 24
_diffrn_reflns_limit_h_min -25
_diffrn_reflns_limit_k_max 7
_diffrn_reflns_limit_k_min -7
_diffrn_reflns_limit_l_max 14
_diffrn_reflns_limit_l_min -13
_diffrn_reflns_number 7792
_diffrn_reflns_theta_full 26.99
_diffrn_reflns_theta_max 26.99
_diffrn_reflns_theta_min 2.02
_diffrn_standards_decay_% 0
_diffrn_standards_interval_count 0
_diffrn_standards_interval_time 0
_diffrn_standards_number 0
_exptl_absorpt_coefficient_mu 0.090
_exptl_absorpt_correction_T_max 0.9901
_exptl_absorpt_correction_T_min 0.9558
_exptl_absorpt_correction_type multi-scan
_exptl_absorpt_process_details '(SADABS; Bruker, 2002)'
_exptl_crystal_colour yellow
_exptl_crystal_density_diffrn 1.333
_exptl_crystal_density_method 'not measured'
_exptl_crystal_description block
_exptl_crystal_F_000 600
_exptl_crystal_size_max 0.506
_exptl_crystal_size_mid 0.123
_exptl_crystal_size_min 0.110
_refine_diff_density_max 0.146
_refine_diff_density_min -0.145
_refine_diff_density_rms 0.031
_refine_ls_abs_structure_details 'Flack H D (1983), Acta Cryst. A39, 876-881'
_refine_ls_abs_structure_Flack -1.2(14)
_refine_ls_extinction_coef 0.0044(9)
_refine_ls_extinction_expression Fc^*^=kFc[1+0.001xFc^2^\l^3^/sin(2\q)]^-1/4^
_refine_ls_extinction_method SHELXL
_refine_ls_goodness_of_fit_ref 0.978
_refine_ls_hydrogen_treatment mixed
_refine_ls_matrix_type full
_refine_ls_number_parameters 201
_refine_ls_number_reflns 2974
_refine_ls_number_restraints 1
_refine_ls_restrained_S_all 0.977
_refine_ls_R_factor_all 0.0595
_refine_ls_R_factor_gt 0.0477
_refine_ls_shift/su_max 0.003
_refine_ls_shift/su_mean 0.000
_refine_ls_structure_factor_coef Fsqd
_refine_ls_weighting_details 'calc w=1/[\s^2^(Fo^2^)+(0.0524P)^2^] where P=(Fo^2^+2Fc^2^)/3'
_refine_ls_weighting_scheme calc
_refine_ls_wR_factor_gt 0.1050
_refine_ls_wR_factor_ref 0.1133
_reflns_number_gt 2404
_reflns_number_total 2974
_reflns_threshold_expression >2sigma(I)
_cod_data_source_file 1267-1610.cff
_cod_data_source_block cd25111
_cod_depositor_comments
;
The following automatic conversions were performed:
'_symmetry_cell_setting' value 'Orthorhombic' changed to 'orthorhombic'
according to '/home/saulius/struct/CIF-dictionaries/cif_core.dic'
dictionary named 'cif_core.dic' version 2.4.1 from 2010-06-29.

Automatic conversion script
Id: cif_fix_enum 1555 2011-01-17 13:19:09Z saulius 
;
_cod_original_sg_symbol_H-M Pna2(1)
_cod_database_code 8101836

loop_
_symmetry_equiv_pos_as_xyz
'x, y, z'
'-x, -y, z+1/2'
'x+1/2, -y+1/2, z'
'-x+1/2, y+1/2, z+1/2'

loop_
_atom_site_label
_atom_site_type_symbol
_atom_site_fract_x
_atom_site_fract_y
_atom_site_fract_z
_atom_site_U_iso_or_equiv
_atom_site_adp_type
_atom_site_occupancy
_atom_site_symmetry_multiplicity
_atom_site_Wyckoff_symbol
_atom_site_calc_flag
_atom_site_refinement_flags
_atom_site_disorder_assembly
_atom_site_disorder_group
O1 O 0.22234(9) 0.1855(3) 0.16852(14) 0.0545(5) Uani 1 4 a d . . .
O2 O 0.22459(9) 0.0219(3) 0.52938(14) 0.0516(5) Uani 1 4 a d . . .
N1 N 0.26247(10) 0.2687(3) 0.34798(17) 0.0406(5) Uani 1 4 a d . . .
N2 N 0.29758(9) 0.4432(3) 0.30372(17) 0.0397(5) Uani 1 4 a d . . .
N3 N 0.48852(11) 1.2820(4) 0.31416(19) 0.0529(6) Uani 1 4 a d . . .
C1 C 0.22707(10) 0.1437(4) 0.2750(2) 0.0375(5) Uani 1 4 a d . . .
C2 C 0.19309(10) -0.0470(4) 0.32735(19) 0.0357(5) Uani 1 4 a d . . .
C3 C 0.16013(11) -0.1814(4) 0.2486(2) 0.0468(6) Uani 1 4 a d . . .
H3 H 0.1603 -0.1472 0.1681 0.056 Uiso 1 4 a calc R . .
C4 C 0.12729(13) -0.3627(5) 0.2853(2) 0.0560(7) Uani 1 4 a d . . .
H4 H 0.1050 -0.4482 0.2305 0.067 Uiso 1 4 a calc R . .
C5 C 0.12772(12) -0.4169(5) 0.4044(3) 0.0564(7) Uani 1 4 a d . . .
H5 H 0.1058 -0.5400 0.4302 0.068 Uiso 1 4 a calc R . .
C6 C 0.16043(12) -0.2893(4) 0.4845(2) 0.0487(7) Uani 1 4 a d . . .
H6 H 0.1609 -0.3278 0.5645 0.058 Uiso 1 4 a calc R . .
C7 C 0.19298(11) -0.1035(4) 0.4486(2) 0.0392(5) Uani 1 4 a d . . .
C8 C 0.32076(11) 0.5667(4) 0.3849(2) 0.0411(5) Uani 1 4 a d . . .
H8 H 0.3104 0.5351 0.4636 0.049 Uiso 1 4 a calc R . .
C9 C 0.36182(10) 0.7514(4) 0.3619(2) 0.0382(5) Uani 1 4 a d . . .
C10 C 0.38538(11) 0.8071(4) 0.2495(2) 0.0433(6) Uani 1 4 a d . . .
H10 H 0.3727 0.7259 0.1838 0.052 Uiso 1 4 a calc R . .
C11 C 0.42693(12) 0.9797(4) 0.2340(2) 0.0445(6) Uani 1 4 a d . . .
H11 H 0.4421 1.0116 0.1579 0.053 Uiso 1 4 a calc R . .
C12 C 0.44730(11) 1.1101(4) 0.32997(19) 0.0395(5) Uani 1 4 a d . . .
C13 C 0.42310(12) 1.0534(4) 0.4428(2) 0.0452(6) Uani 1 4 a d . . .
H13 H 0.4354 1.1345 0.5087 0.054 Uiso 1 4 a calc R . .
C14 C 0.38158(11) 0.8800(4) 0.4577(2) 0.0451(6) Uani 1 4 a d . . .
H14 H 0.3662 0.8474 0.5335 0.054 Uiso 1 4 a calc R . .
C15 C 0.50343(14) 1.3607(5) 0.1965(2) 0.0615(8) Uani 1 4 a d . . .
H15A H 0.5298 1.2565 0.1549 0.092 Uiso 1 4 a calc R . .
H15B H 0.5275 1.4935 0.2024 0.092 Uiso 1 4 a calc R . .
H15C H 0.4629 1.3844 0.1537 0.092 Uiso 1 4 a calc R . .
C16 C 0.50733(14) 1.4155(4) 0.4129(3) 0.0550(7) Uani 1 4 a d . . .
H16A H 0.4691 1.4906 0.4422 0.083 Uiso 1 4 a calc R . .
H16B H 0.5400 1.5176 0.3874 0.083 Uiso 1 4 a calc R . .
H16C H 0.5254 1.3273 0.4751 0.083 Uiso 1 4 a calc R . .
H1 H 0.2629(12) 0.244(4) 0.420(2) 0.043(7) Uiso 1 4 a d . . .
H2 H 0.2257(15) -0.046(5) 0.597(3) 0.085(11) Uiso 1 4 a d . . .

loop_
_atom_site_aniso_label
_atom_site_aniso_U_11
_atom_site_aniso_U_22
_atom_site_aniso_U_33
_atom_site_aniso_U_23
_atom_site_aniso_U_13
_atom_site_aniso_U_12
O1 0.0756(12) 0.0597(12) 0.0280(9) 0.0112(8) -0.0059(8) -0.0094(9)
O2 0.0670(11) 0.0581(12) 0.0297(10) 0.0152(8) -0.0080(8) -0.0164(9)
N1 0.0531(11) 0.0424(12) 0.0263(10) 0.0105(8) -0.0003(9) -0.0054(10)
N2 0.0447(10) 0.0392(11) 0.0351(11) 0.0103(8) 0.0010(8) -0.0015(9)
N3 0.0609(13) 0.0535(13) 0.0443(12) 0.0002(10) -0.0008(10) -0.0163(11)
C1 0.0395(11) 0.0413(14) 0.0315(12) 0.0083(10) -0.0004(9) 0.0051(10)
C2 0.0347(11) 0.0388(13) 0.0335(12) 0.0062(10) -0.0002(9) 0.0059(9)
C3 0.0498(13) 0.0526(16) 0.0379(14) -0.0013(11) -0.0004(11) 0.0012(13)
C4 0.0600(15) 0.0527(17) 0.0554(18) -0.0043(13) -0.0059(13) -0.0070(14)
C5 0.0539(15) 0.0475(16) 0.068(2) 0.0088(13) 0.0007(14) -0.0119(13)
C6 0.0476(15) 0.0538(16) 0.0446(14) 0.0166(12) -0.0006(11) -0.0039(12)
C7 0.0390(12) 0.0420(13) 0.0367(13) 0.0061(10) -0.0012(10) 0.0013(10)
C8 0.0449(12) 0.0436(13) 0.0348(12) 0.0085(10) -0.0003(10) 0.0014(11)
C9 0.0388(11) 0.0408(13) 0.0351(13) 0.0060(9) -0.0017(10) 0.0024(11)
C10 0.0485(13) 0.0445(14) 0.0369(13) -0.0019(10) -0.0014(10) -0.0039(12)
C11 0.0518(14) 0.0495(14) 0.0323(12) 0.0062(11) 0.0010(10) -0.0035(11)
C12 0.0395(11) 0.0421(13) 0.0369(13) 0.0030(10) -0.0013(9) 0.0019(10)
C13 0.0496(14) 0.0519(15) 0.0342(13) -0.0014(11) -0.0019(10) -0.0065(11)
C14 0.0489(14) 0.0535(15) 0.0329(13) 0.0048(11) 0.0026(11) -0.0020(12)
C15 0.0746(19) 0.0590(17) 0.0510(18) 0.0076(14) 0.0068(14) -0.0193(15)
C16 0.0570(15) 0.0496(15) 0.0584(18) -0.0064(14) -0.0057(13) -0.0073(13)

loop_
_atom_type_symbol
_atom_type_description
_atom_type_scat_dispersion_real
_atom_type_scat_dispersion_imag
_atom_type_scat_source
C C 0.0033 0.0016 'International Tables Vol C Tables 4.2.6.8 and 6.1.1.4'
H H 0.0000 0.0000 'International Tables Vol C Tables 4.2.6.8 and 6.1.1.4'
N N 0.0061 0.0033 'International Tables Vol C Tables 4.2.6.8 and 6.1.1.4'
O O 0.0106 0.0060 'International Tables Vol C Tables 4.2.6.8 and 6.1.1.4'

loop_
_geom_angle_atom_site_label_1
_geom_angle_atom_site_label_2
_geom_angle_atom_site_label_3
_geom_angle
_geom_angle_site_symmetry_1
_geom_angle_site_symmetry_3
_geom_angle_publ_flag
C7 O2 H2 108(2) . . ?
C1 N1 N2 120.48(19) . . ?
C1 N1 H1 120.2(17) . . ?
N2 N1 H1 119.3(18) . . ?
C8 N2 N1 113.5(2) . . ?
C12 N3 C16 120.8(2) . . ?
C12 N3 C15 120.8(2) . . ?
C16 N3 C15 117.2(2) . . ?
O1 C1 N1 121.1(2) . . ?
O1 C1 C2 121.1(2) . . ?
N1 C1 C2 117.78(19) . . ?
C3 C2 C7 117.9(2) . . ?
C3 C2 C1 116.6(2) . . ?
C7 C2 C1 125.5(2) . . ?
C4 C3 C2 122.3(2) . . ?
C4 C3 H3 118.8 . . ?
C2 C3 H3 118.8 . . ?
C3 C4 C5 119.3(2) . . ?
C3 C4 H4 120.4 . . ?
C5 C4 H4 120.4 . . ?
C6 C5 C4 120.0(3) . . ?
C6 C5 H5 120.0 . . ?
C4 C5 H5 120.0 . . ?
C5 C6 C7 121.2(2) . . ?
C5 C6 H6 119.4 . . ?
C7 C6 H6 119.4 . . ?
O2 C7 C6 120.4(2) . . ?
O2 C7 C2 120.3(2) . . ?
C6 C7 C2 119.3(2) . . ?
N2 C8 C9 124.1(2) . . ?
N2 C8 H8 118.0 . . ?
C9 C8 H8 118.0 . . ?
C10 C9 C14 117.3(2) . . ?
C10 C9 C8 123.9(2) . . ?
C14 C9 C8 118.8(2) . . ?
C11 C10 C9 121.2(2) . . ?
C11 C10 H10 119.4 . . ?
C9 C10 H10 119.4 . . ?
C10 C11 C12 122.0(2) . . ?
C10 C11 H11 119.0 . . ?
C12 C11 H11 119.0 . . ?
N3 C12 C13 121.7(2) . . ?
N3 C12 C11 121.8(2) . . ?
C13 C12 C11 116.4(2) . . ?
C14 C13 C12 121.2(2) . . ?
C14 C13 H13 119.4 . . ?
C12 C13 H13 119.4 . . ?
C13 C14 C9 121.9(2) . . ?
C13 C14 H14 119.1 . . ?
C9 C14 H14 119.1 . . ?
N3 C15 H15A 109.5 . . ?
N3 C15 H15B 109.5 . . ?
H15A C15 H15B 109.5 . . ?
N3 C15 H15C 109.5 . . ?
H15A C15 H15C 109.5 . . ?
H15B C15 H15C 109.5 . . ?
N3 C16 H16A 109.5 . . ?
N3 C16 H16B 109.5 . . ?
H16A C16 H16B 109.5 . . ?
N3 C16 H16C 109.5 . . ?
H16A C16 H16C 109.5 . . ?
H16B C16 H16C 109.5 . . ?

loop_
_geom_bond_atom_site_label_1
_geom_bond_atom_site_label_2
_geom_bond_distance
_geom_bond_site_symmetry_2
_geom_bond_publ_flag
O1 C1 1.229(3) . ?
O2 C7 1.356(3) . ?
O2 H2 0.87(3) . ?
N1 C1 1.337(3) . ?
N1 N2 1.388(3) . ?
N1 H1 0.83(3) . ?
N2 C8 1.282(3) . ?
N3 C12 1.366(3) . ?
N3 C16 1.437(3) . ?
N3 C15 1.442(3) . ?
C1 C2 1.491(3) . ?
C2 C3 1.387(3) . ?
C2 C7 1.408(3) . ?
C3 C4 1.371(4) . ?
C3 H3 0.9300 . ?
C4 C5 1.381(4) . ?
C4 H4 0.9300 . ?
C5 C6 1.370(4) . ?
C5 H5 0.9300 . ?
C6 C7 1.389(3) . ?
C6 H6 0.9300 . ?
C8 C9 1.440(3) . ?
C8 H8 0.9300 . ?
C9 C10 1.394(3) . ?
C9 C14 1.399(3) . ?
C10 C11 1.373(3) . ?
C10 H10 0.9300 . ?
C11 C12 1.411(3) . ?
C11 H11 0.9300 . ?
C12 C13 1.404(3) . ?
C13 C14 1.376(3) . ?
C13 H13 0.9300 . ?
C14 H14 0.9300 . ?
C15 H15A 0.9600 . ?
C15 H15B 0.9600 . ?
C15 H15C 0.9600 . ?
C16 H16A 0.9600 . ?
C16 H16B 0.9600 . ?
C16 H16C 0.9600 . ?

loop_
_geom_hbond_atom_site_label_D
_geom_hbond_atom_site_label_H
_geom_hbond_atom_site_label_A
_geom_hbond_distance_DH
_geom_hbond_distance_HA
_geom_hbond_distance_DA
_geom_hbond_angle_DHA
_geom_hbond_site_symmetry_A
O2 H2 N2 0.87(3) 2.38(4) 3.155(3) 150(3) 4_545
O2 H2 O1 0.87(3) 2.13(3) 2.823(3) 137(3) 4_545
N1 H1 O2 0.83(3) 2.00(3) 2.664(3) 136(2) .

loop_
_geom_torsion_atom_site_label_1
_geom_torsion_atom_site_label_2
_geom_torsion_atom_site_label_3
_geom_torsion_atom_site_label_4
_geom_torsion
_geom_torsion_site_symmetry_1
_geom_torsion_site_symmetry_2
_geom_torsion_site_symmetry_3
_geom_torsion_site_symmetry_4
_geom_torsion_publ_flag
C1 N1 N2 C8 170.0(2) . . . . ?
N2 N1 C1 O1 -3.3(3) . . . . ?
N2 N1 C1 C2 177.18(18) . . . . ?
O1 C1 C2 C3 4.3(3) . . . . ?
N1 C1 C2 C3 -176.1(2) . . . . ?
O1 C1 C2 C7 -177.1(2) . . . . ?
N1 C1 C2 C7 2.5(3) . . . . ?
C7 C2 C3 C4 0.9(3) . . . . ?
C1 C2 C3 C4 179.6(2) . . . . ?
C2 C3 C4 C5 -1.2(4) . . . . ?
C3 C4 C5 C6 0.4(4) . . . . ?
C4 C5 C6 C7 0.7(4) . . . . ?
C5 C6 C7 O2 179.4(2) . . . . ?
C5 C6 C7 C2 -0.9(4) . . . . ?
C3 C2 C7 O2 179.8(2) . . . . ?
C1 C2 C7 O2 1.3(3) . . . . ?
C3 C2 C7 C6 0.1(3) . . . . ?
C1 C2 C7 C6 -178.5(2) . . . . ?
N1 N2 C8 C9 176.53(19) . . . . ?
N2 C8 C9 C10 -5.3(3) . . . . ?
N2 C8 C9 C14 177.0(2) . . . . ?
C14 C9 C10 C11 0.8(3) . . . . ?
C8 C9 C10 C11 -176.9(2) . . . . ?
C9 C10 C11 C12 -0.7(4) . . . . ?
C16 N3 C12 C13 -1.7(3) . . . . ?
C15 N3 C12 C13 -169.0(2) . . . . ?
C16 N3 C12 C11 178.5(2) . . . . ?
C15 N3 C12 C11 11.2(4) . . . . ?
C10 C11 C12 N3 -179.8(2) . . . . ?
C10 C11 C12 C13 0.4(3) . . . . ?
N3 C12 C13 C14 180.0(2) . . . . ?
C11 C12 C13 C14 -0.2(3) . . . . ?
C12 C13 C14 C9 0.4(4) . . . . ?
C10 C9 C14 C13 -0.7(3) . . . . ?
C8 C9 C14 C13 177.2(2) . . . . ?

loop_
_cod_related_entry_id
_cod_related_entry_database
_cod_related_entry_code
1 ChemSpider 5264851
